data_4024992
loop_
_publ_author_name
'Jarugu Narasimha Moorthy'
'Palani Natarajan'
'Paloth Venugopalan'

_publ_contact_author_address
;Departmet of chemistry
Indian Institute of Technology - Kanpur
Kanpur - 208 016
INDIA
;
_publ_contact_author_email moorthy@iitk.ac.in
_publ_contact_author_fax +915122597436
_publ_contact_author_name 'Prof. J. N. Moorthy'
_publ_contact_author_phone +915122597498
_publ_section_title
;
Abundant Lattice Inclusion Phenomenon with Sterically Hindered and
Inherently Shape-Selective Tetraarylpyrenes
;
_journal_name_full 'Journal of Organic Chemistry'
_journal_page_first 8566
_journal_page_last 8577
_journal_paper_doi 10.1021/jo901465f
_journal_volume 74
_journal_year 2009
_chemical_formula_moiety 'C52 H50 O4, C12 H22 Br2, 2(C6 H11 Br)'
_chemical_formula_sum 'C76 H94 Br4 O4'
_chemical_formula_weight 1391.11
_chemical_name_common tetra(2,6-dimethyl-4-methoxyphenyl)pyrene
_chemical_name_systematic
;
 tetra(2,6-dimethyl-4-methoxyphenyl)pyrene
;
_space_group_IT_number 15
_symmetry_cell_setting monoclinic
_symmetry_Int_Tables_number 15
_symmetry_space_group_name_Hall '-C 2yc'
_symmetry_space_group_name_H-M 'C 1 2/c 1'
_atom_sites_solution_hydrogens geom
_atom_sites_solution_primary direct
_atom_sites_solution_secondary difmap
_audit_creation_method SHELXL-97
_cell_angle_alpha 90.00
_cell_angle_beta 120.491(6)
_cell_angle_gamma 90.00
_cell_formula_units_Z 4
_cell_length_a 34.929(5)
_cell_length_b 10.6781(14)
_cell_length_c 21.169(4)
_cell_measurement_reflns_used 1762
_cell_measurement_temperature 100(2)
_cell_measurement_theta_max 20.48
_cell_measurement_theta_min 2.23
_cell_volume 6803.6(19)
_computing_cell_refinement 'Bruker SAINT'
_computing_data_collection 'Bruker APEX'
_computing_data_reduction 'Bruker SAINT'
_computing_molecular_graphics 'SHELXL 5.1, XP (Sheldrick, 1994)'
_computing_publication_material SHELXS-97
_computing_structure_refinement 'SHELXL-97 (Sheldrick, 2008)'
_computing_structure_solution 'SHELXS-97 (Sheldrick, 2008)'
_diffrn_ambient_temperature 100(2)
_diffrn_measured_fraction_theta_full 0.985
_diffrn_measured_fraction_theta_max 0.985
_diffrn_measurement_device_type 'Bruker SMART APEX'
_diffrn_measurement_method 'phi and omega scans'
_diffrn_radiation_monochromator graphite
_diffrn_radiation_source 'fine-focus sealed tube'
_diffrn_radiation_type MoK\a
_diffrn_radiation_wavelength 0.71073
_diffrn_reflns_av_R_equivalents 0.0769
_diffrn_reflns_av_sigmaI/netI 0.0919
_diffrn_reflns_limit_h_max 41
_diffrn_reflns_limit_h_min -41
_diffrn_reflns_limit_k_max 8
_diffrn_reflns_limit_k_min -12
_diffrn_reflns_limit_l_max 25
_diffrn_reflns_limit_l_min -24
_diffrn_reflns_number 16934
_diffrn_reflns_theta_full 25.00
_diffrn_reflns_theta_max 25.00
_diffrn_reflns_theta_min 2.14
_exptl_absorpt_coefficient_mu 2.414
_exptl_absorpt_correction_type none
_exptl_crystal_colour colorless
_exptl_crystal_density_diffrn 1.358
_exptl_crystal_density_method 'not measured'
_exptl_crystal_description needles
_exptl_crystal_F_000 2888
_exptl_crystal_size_max 0.2
_exptl_crystal_size_mid 0.1
_exptl_crystal_size_min 0.1
_refine_diff_density_max 0.970
_refine_diff_density_min -0.815
_refine_diff_density_rms 0.098
_refine_ls_extinction_method none
_refine_ls_goodness_of_fit_ref 1.048
_refine_ls_hydrogen_treatment constr
_refine_ls_matrix_type full
_refine_ls_number_parameters 507
_refine_ls_number_reflns 5897
_refine_ls_number_restraints 76
_refine_ls_restrained_S_all 3.283
_refine_ls_R_factor_all 0.1625
_refine_ls_R_factor_gt 0.0867
_refine_ls_shift/su_max 0.045
_refine_ls_shift/su_mean 0.003
_refine_ls_structure_factor_coef Fsqd
_refine_ls_weighting_details 'calc w=1/[\s^2^(Fo^2^)+(0.1324P)^2^+0.0000P] where P=(Fo^2^+2Fc^2^)/3'
_refine_ls_weighting_scheme calc
_refine_ls_wR_factor_gt 0.2166
_refine_ls_wR_factor_ref 0.2524
_reflns_number_gt 2993
_reflns_number_total 5897
_reflns_threshold_expression >2sigma(I)
_cod_data_source_file jo901465f_si_001_12.cif
_cod_data_source_block H2.G8
_cod_depositor_comments
;
The following automatic conversions were performed:
'_symmetry_cell_setting' value 'Monoclinic' changed to 'monoclinic'
according to '/home/saulius/struct/CIF-dictionaries/cif_core.dic'
dictionary named 'cif_core.dic' version 2.4.1 from 2010-06-29.

Automatic conversion script
Id: cif_fix_enum 1527 2010-12-29 10:47:43Z saulius 
;
_cod_original_sg_symbol_H-M 'C 2/c'
_cod_database_code 4024992

loop_
_symmetry_equiv_pos_as_xyz
'x, y, z'
'-x, y, -z+1/2'
'x+1/2, y+1/2, z'
'-x+1/2, y+1/2, -z+1/2'
'-x, -y, -z'
'x, -y, z-1/2'
'-x+1/2, -y+1/2, -z'
'x+1/2, -y+1/2, z-1/2'

loop_
_atom_site_label
_atom_site_type_symbol
_atom_site_fract_x
_atom_site_fract_y
_atom_site_fract_z
_atom_site_U_iso_or_equiv
_atom_site_adp_type
_atom_site_occupancy
_atom_site_symmetry_multiplicity
_atom_site_calc_flag
_atom_site_refinement_flags
_atom_site_disorder_assembly
_atom_site_disorder_group
O2 O -0.1161(4) 0.0039(9) 0.1585(6) 0.044(3) Uani 1 1 d . . .
O1 O 0.2105(4) 0.6710(11) 0.4190(6) 0.053(3) Uani 1 1 d . . .
C1 C 0.0556(5) 0.4907(13) 0.1691(7) 0.027(3) Uani 1 1 d . . .
C2 C 0.0277(5) 0.4076(13) 0.1769(8) 0.030(3) Uani 1 1 d . . .
H2A H 0.0350 0.3832 0.2249 0.036 Uiso 1 1 calc R . .
C3 C -0.0104(5) 0.3586(12) 0.1175(7) 0.027(3) Uani 1 1 d . . .
C4 C -0.0215(5) 0.3943(12) 0.0461(7) 0.026(3) Uani 1 1 d . . .
C5 C 0.0054(5) 0.4804(12) 0.0364(7) 0.026(3) Uani 1 1 d . . .
C6 C -0.0445(4) 0.4696(12) -0.0986(7) 0.024(3) Uani 1 1 d . . .
C7 C -0.0708(4) 0.3802(13) -0.0860(7) 0.026(3) Uani 1 1 d . . .
H7A H -0.0966 0.3460 -0.1268 0.032 Uiso 1 1 calc R . .
C8 C -0.0598(4) 0.3441(12) -0.0183(7) 0.026(3) Uani 1 1 d . . .
H8A H -0.0777 0.2836 -0.0124 0.031 Uiso 1 1 calc R . .
C9 C 0.0964(5) 0.5377(13) 0.2344(7) 0.028(3) Uani 1 1 d . . .
C10 C 0.0963(5) 0.6504(13) 0.2669(7) 0.031(3) Uani 1 1 d . . .
C11 C 0.1357(5) 0.6919(14) 0.3292(8) 0.034(4) Uani 1 1 d . . .
H11A H 0.1358 0.7688 0.3518 0.041 Uiso 1 1 calc R . .
C12 C 0.1739(5) 0.6226(15) 0.3575(8) 0.038(4) Uani 1 1 d . . .
C13 C 0.1743(5) 0.5087(15) 0.3251(8) 0.039(4) Uani 1 1 d . . .
H13A H 0.2008 0.4609 0.3448 0.047 Uiso 1 1 calc R . .
C14 C 0.1359(5) 0.4661(13) 0.2645(8) 0.032(3) Uani 1 1 d . . .
C15 C 0.1369(5) 0.3448(14) 0.2291(9) 0.044(4) Uani 1 1 d . . .
H15A H 0.1667 0.3083 0.2566 0.065 Uiso 1 1 calc R . .
H15B H 0.1294 0.3608 0.1785 0.065 Uiso 1 1 calc R . .
H15C H 0.1153 0.2865 0.2292 0.065 Uiso 1 1 calc R . .
C16 C 0.0553(5) 0.7290(14) 0.2371(9) 0.041(4) Uani 1 1 d . . .
H16A H 0.0447 0.7489 0.1856 0.062 Uiso 1 1 calc R . .
H16B H 0.0622 0.8068 0.2654 0.062 Uiso 1 1 calc R . .
H16C H 0.0323 0.6829 0.2408 0.062 Uiso 1 1 calc R . .
C17 C 0.2512(6) 0.604(2) 0.4492(11) 0.075(6) Uani 1 1 d . . .
H17A H 0.2478 0.5224 0.4666 0.112 Uiso 1 1 calc R . .
H17B H 0.2746 0.6518 0.4903 0.112 Uiso 1 1 calc R . .
H17C H 0.2593 0.5927 0.4115 0.112 Uiso 1 1 calc R . .
C18 C -0.0389(5) 0.2674(13) 0.1300(7) 0.027(3) Uani 1 1 d . . .
C19 C -0.0794(5) 0.3054(13) 0.1207(7) 0.030(3) Uani 1 1 d . . .
C20 C -0.1064(5) 0.2189(14) 0.1296(8) 0.031(3) Uani 1 1 d . . .
H20A H -0.1343 0.2443 0.1227 0.038 Uiso 1 1 calc R . .
C21 C -0.0922(5) 0.0954(14) 0.1487(8) 0.033(4) Uani 1 1 d . . .
C22 C -0.0509(5) 0.0601(14) 0.1600(8) 0.032(4) Uani 1 1 d . . .
H22A H -0.0408 -0.0231 0.1752 0.039 Uiso 1 1 calc R . .
C23 C -0.0241(5) 0.1431(13) 0.1497(7) 0.030(3) Uani 1 1 d . . .
C24 C 0.0190(5) 0.0995(15) 0.1588(9) 0.040(4) Uani 1 1 d . . .
H24A H 0.0229 0.0101 0.1710 0.060 Uiso 1 1 calc R . .
H24B H 0.0434 0.1469 0.1984 0.060 Uiso 1 1 calc R . .
H24C H 0.0191 0.1130 0.1130 0.060 Uiso 1 1 calc R . .
C25 C -0.0952(5) 0.4374(14) 0.1009(9) 0.038(4) Uani 1 1 d . . .
H25A H -0.0726 0.4946 0.1366 0.057 Uiso 1 1 calc R . .
H25B H -0.1229 0.4480 0.1015 0.057 Uiso 1 1 calc R . .
H25C H -0.1005 0.4562 0.0518 0.057 Uiso 1 1 calc R . .
C26 C -0.1587(6) 0.0366(16) 0.1464(12) 0.056(5) Uani 1 1 d . . .
H26A H -0.1556 0.1025 0.1810 0.083 Uiso 1 1 calc R . .
H26B H -0.1726 -0.0373 0.1539 0.083 Uiso 1 1 calc R . .
H26C H -0.1773 0.0671 0.0961 0.083 Uiso 1 1 calc R . .
Br1 Br 0.1458(2) -0.0739(6) 0.1222(5) 0.121(5) Uani 1 1 d . . .
C31 C 0.1084(10) 0.028(3) 0.041(2) 0.060(10) Uani 1 1 d . . .
H31A H 0.0951 -0.0258 -0.0039 0.072 Uiso 1 1 calc R . .
C32 C 0.0708(12) 0.083(4) 0.048(2) 0.062(14) Uani 1 1 d . . .
H32A H 0.0515 0.0149 0.0481 0.074 Uiso 1 1 calc R . .
H32B H 0.0833 0.1279 0.0958 0.074 Uiso 1 1 calc R . .
C33 C 0.0431(10) 0.174(3) -0.014(3) 0.067(17) Uani 1 1 d . . .
H33A H 0.0200 0.2123 -0.0061 0.080 Uiso 1 1 calc R . .
H33B H 0.0280 0.1274 -0.0608 0.080 Uiso 1 1 calc R . .
C34 C 0.0722(13) 0.276(3) -0.018(2) 0.062(13) Uani 1 1 d . . .
H34A H 0.0537 0.3318 -0.0599 0.075 Uiso 1 1 calc R . .
H34B H 0.0852 0.3271 0.0274 0.075 Uiso 1 1 calc R . .
C35 C 0.1092(14) 0.221(3) -0.027(3) 0.12(3) Uani 1 1 d . . .
H35A H 0.0962 0.1787 -0.0750 0.139 Uiso 1 1 calc R . .
H35B H 0.1288 0.2888 -0.0256 0.139 Uiso 1 1 calc R . .
C36 C 0.1368(11) 0.127(4) 0.033(3) 0.13(3) Uani 1 1 d . . .
H36A H 0.1581 0.0855 0.0221 0.151 Uiso 1 1 calc R . .
H36B H 0.1542 0.1715 0.0805 0.151 Uiso 1 1 calc R . .
Br2 Br 0.2317(2) 0.7280(5) 0.0331(7) 0.127(5) Uani 0.57(2) 1 d PD . 3
C45 C 0.229(2) 0.613(4) 0.218(2) 0.23(6) Uani 0.57(2) 1 d PD . 3
H45A H 0.2506 0.6387 0.2688 0.274 Uiso 0.57(2) 1 calc PR . 3
H45B H 0.1990 0.6315 0.2076 0.274 Uiso 0.57(2) 1 calc PR . 3
C44 C 0.234(2) 0.473(4) 0.2098(16) 0.13(2) Uani 0.57(2) 1 d PD . 3
H44A H 0.2656 0.4530 0.2285 0.153 Uiso 0.57(2) 1 calc PR . 3
H44B H 0.2244 0.4273 0.2401 0.153 Uiso 0.57(2) 1 calc PR . 3
C43 C 0.206(2) 0.429(3) 0.1308(19) 0.33(10) Uani 0.57(2) 1 d PD . 3
H43A H 0.1746 0.4324 0.1154 0.399 Uiso 0.57(2) 1 calc PR . 3
H43B H 0.2139 0.3401 0.1280 0.399 Uiso 0.57(2) 1 calc PR . 3
C41 C 0.2089(14) 0.647(2) 0.0862(14) 0.094(16) Uani 0.57(2) 1 d PD . 3
H41A H 0.1770 0.6690 0.0669 0.113 Uiso 0.57(2) 1 calc PR . 3
C46 C 0.2384(15) 0.690(3) 0.1656(15) 0.12(2) Uani 0.57(2) 1 d PD . 3
H46A H 0.2700 0.6809 0.1800 0.147 Uiso 0.57(2) 1 calc PR . 3
H46B H 0.2326 0.7794 0.1696 0.147 Uiso 0.57(2) 1 calc PR . 3
C42 C 0.2143(14) 0.507(2) 0.0780(16) 0.098(16) Uani 0.57(2) 1 d PD . 3
H42A H 0.1930 0.4805 0.0271 0.117 Uiso 0.57(2) 1 calc PR . 3
H42B H 0.2447 0.4903 0.0874 0.117 Uiso 0.57(2) 1 calc PR . 3
Br2A Br 0.2259(4) 0.7416(18) 0.0807(10) 0.193(8) Uani 0.43(2) 1 d PD . 4
C44A C 0.250(2) 0.444(5) 0.208(3) 0.25(2) Uani 0.43(2) 1 d PDU . 4
H44D H 0.2802 0.4042 0.2334 0.296 Uiso 0.43(2) 1 calc PR . 4
H44E H 0.2310 0.3974 0.2209 0.296 Uiso 0.43(2) 1 calc PR . 4
C46A C 0.1873(14) 0.504(3) 0.082(2) 0.14(2) Uani 0.43(2) 1 d PDU . 4
H46D H 0.1778 0.5038 0.0294 0.173 Uiso 0.43(2) 1 calc PR . 4
H46E H 0.1644 0.4590 0.0878 0.173 Uiso 0.43(2) 1 calc PR . 4
C45A C 0.2314(15) 0.435(4) 0.125(3) 0.14(2) Uani 0.43(2) 1 d PDU . 4
H45D H 0.2529 0.4705 0.1125 0.173 Uiso 0.43(2) 1 calc PR . 4
H45E H 0.2270 0.3454 0.1101 0.173 Uiso 0.43(2) 1 calc PR . 4
C42A C 0.2090(19) 0.646(4) 0.191(2) 0.11(3) Uani 0.43(2) 1 d PD . 4
H42D H 0.2123 0.7347 0.2061 0.131 Uiso 0.43(2) 1 calc PR . 4
H42E H 0.1881 0.6053 0.2030 0.131 Uiso 0.43(2) 1 calc PR . 4
C41A C 0.1902(11) 0.639(3) 0.108(2) 0.16(5) Uani 0.43(2) 1 d PD . 4
H41D H 0.1594 0.6742 0.0828 0.187 Uiso 0.43(2) 1 calc PR . 4
C43A C 0.2543(16) 0.581(6) 0.232(2) 0.11(3) Uani 0.43(2) 1 d PD . 4
H43D H 0.2655 0.5835 0.2856 0.131 Uiso 0.43(2) 1 calc PR . 4
H43E H 0.2759 0.6252 0.2231 0.131 Uiso 0.43(2) 1 calc PR . 4

loop_
_atom_site_aniso_label
_atom_site_aniso_U_11
_atom_site_aniso_U_22
_atom_site_aniso_U_33
_atom_site_aniso_U_23
_atom_site_aniso_U_13
_atom_site_aniso_U_12
O2 0.044(7) 0.032(6) 0.060(8) 0.006(5) 0.030(6) -0.004(5)
O1 0.040(7) 0.053(7) 0.045(7) -0.018(5) 0.006(6) -0.006(6)
C1 0.029(8) 0.025(8) 0.023(8) -0.003(6) 0.011(6) -0.004(6)
C2 0.039(9) 0.030(8) 0.019(8) 0.000(6) 0.013(7) -0.003(7)
C3 0.036(8) 0.023(8) 0.026(8) -0.006(6) 0.018(7) -0.005(6)
C4 0.036(8) 0.020(7) 0.019(7) -0.003(6) 0.011(6) -0.002(6)
C5 0.031(8) 0.023(7) 0.022(7) -0.001(6) 0.012(6) -0.003(6)
C6 0.026(7) 0.022(7) 0.023(8) -0.005(6) 0.011(6) -0.005(6)
C7 0.027(8) 0.028(8) 0.023(8) -0.006(6) 0.012(6) -0.011(6)
C8 0.027(8) 0.024(8) 0.030(8) -0.001(6) 0.016(7) -0.004(6)
C9 0.032(8) 0.032(8) 0.019(7) 0.001(6) 0.012(6) -0.001(6)
C10 0.038(9) 0.030(9) 0.024(8) -0.002(6) 0.014(7) -0.002(7)
C11 0.038(9) 0.030(8) 0.028(8) -0.005(6) 0.013(7) -0.008(7)
C12 0.039(9) 0.038(9) 0.024(8) -0.008(7) 0.006(7) -0.008(7)
C13 0.033(9) 0.045(10) 0.039(9) -0.004(8) 0.017(8) 0.002(7)
C14 0.032(8) 0.033(9) 0.030(8) -0.005(6) 0.015(7) -0.004(7)
C15 0.042(10) 0.035(10) 0.047(10) -0.012(8) 0.017(8) -0.001(7)
C16 0.047(10) 0.029(9) 0.038(9) -0.003(7) 0.015(8) 0.005(7)
C17 0.035(11) 0.087(15) 0.055(13) -0.022(11) -0.011(9) 0.005(10)
C18 0.033(8) 0.028(8) 0.020(7) -0.003(6) 0.014(6) -0.005(6)
C19 0.036(9) 0.026(8) 0.022(8) -0.001(6) 0.011(7) -0.003(7)
C20 0.032(8) 0.035(9) 0.029(8) 0.000(6) 0.017(7) -0.002(7)
C21 0.040(9) 0.031(9) 0.032(9) 0.000(7) 0.022(7) -0.008(7)
C22 0.042(9) 0.028(8) 0.026(8) 0.003(6) 0.016(7) -0.004(7)
C23 0.033(8) 0.033(9) 0.022(8) 0.000(6) 0.013(7) -0.004(7)
C24 0.043(10) 0.035(9) 0.044(10) 0.007(7) 0.023(8) 0.004(7)
C25 0.051(10) 0.031(9) 0.037(9) 0.002(7) 0.026(8) -0.001(7)
C26 0.057(12) 0.037(10) 0.091(15) 0.001(9) 0.052(12) -0.010(9)
Br1 0.077(4) 0.073(4) 0.118(6) 0.016(3) -0.019(4) -0.005(3)
C31 0.05(2) 0.05(2) 0.07(3) 0.00(2) 0.02(2) 0.010(18)
C32 0.04(3) 0.10(4) 0.03(3) -0.01(3) 0.01(3) -0.02(3)
C33 0.05(3) 0.03(3) 0.13(5) 0.00(2) 0.06(3) 0.02(2)
C34 0.11(4) 0.03(2) 0.05(3) 0.00(2) 0.04(3) -0.01(2)
C35 0.18(7) 0.11(5) 0.12(5) -0.08(4) 0.13(6) -0.12(5)
C36 0.05(3) 0.09(5) 0.24(9) -0.06(5) 0.07(5) -0.03(3)
Br2 0.081(4) 0.074(4) 0.161(9) 0.023(4) 0.013(4) 0.004(3)
C45 0.16(9) 0.5(2) 0.14(8) -0.03(11) 0.13(8) -0.05(12)
C44 0.14(5) 0.08(4) 0.12(5) 0.03(3) 0.04(4) -0.05(4)
C43 0.48(16) 0.26(9) 0.06(3) 0.03(5) -0.02(6) -0.32(11)
C41 0.10(4) 0.07(3) 0.09(3) 0.02(2) 0.03(3) -0.05(3)
C46 0.09(4) 0.10(4) 0.13(5) -0.04(4) 0.02(3) -0.02(3)
C42 0.05(3) 0.12(4) 0.08(3) -0.01(3) 0.00(2) -0.05(3)
Br2A 0.123(8) 0.270(16) 0.138(12) 0.102(10) 0.031(7) -0.057(8)
C44A 0.27(2) 0.21(4) 0.18(4) 0.01(4) 0.06(3) -0.06(3)
C46A 0.04(2) 0.21(4) 0.18(4) 0.01(4) 0.06(3) -0.06(3)
C45A 0.04(2) 0.21(4) 0.18(4) 0.01(4) 0.06(3) -0.06(3)
C42A 0.18(10) 0.07(4) 0.10(6) -0.02(4) 0.09(6) -0.04(5)
C41A 0.06(4) 0.16(7) 0.23(10) 0.13(7) 0.05(5) -0.03(4)
C43A 0.11(6) 0.16(8) 0.09(5) 0.05(5) 0.08(5) 0.01(5)

loop_
_atom_type_symbol
_atom_type_description
_atom_type_scat_dispersion_real
_atom_type_scat_dispersion_imag
_atom_type_scat_source
C C 0.0033 0.0016 'International Tables Vol C Tables 4.2.6.8 and 6.1.1.4'
H H 0.0000 0.0000 'International Tables Vol C Tables 4.2.6.8 and 6.1.1.4'
O O 0.0106 0.0060 'International Tables Vol C Tables 4.2.6.8 and 6.1.1.4'
Br Br -0.2901 2.4595 'International Tables Vol C Tables 4.2.6.8 and 6.1.1.4'

loop_
_geom_angle_atom_site_label_1
_geom_angle_atom_site_label_2
_geom_angle_atom_site_label_3
_geom_angle
_geom_angle_site_symmetry_1
_geom_angle_site_symmetry_3
_geom_angle_publ_flag
C21 O2 C26 117.5(12) . . ?
C12 O1 C17 118.2(13) . . ?
C2 C1 C6 119.1(12) . 5_565 ?
C2 C1 C9 120.5(12) . . ?
C6 C1 C9 120.4(12) 5_565 . ?
C3 C2 C1 122.7(13) . . ?
C2 C3 C4 119.1(12) . . ?
C2 C3 C18 119.9(12) . . ?
C4 C3 C18 121.0(12) . . ?
C5 C4 C3 119.6(12) . . ?
C5 C4 C8 118.3(12) . . ?
C3 C4 C8 122.2(12) . . ?
C4 C5 C6 120.4(12) . 5_565 ?
C4 C5 C5 120.8(15) . 5_565 ?
C6 C5 C5 118.7(15) 5_565 5_565 ?
C1 C6 C5 119.0(12) 5_565 5_565 ?
C1 C6 C7 122.5(12) 5_565 . ?
C5 C6 C7 118.5(12) 5_565 . ?
C8 C7 C6 121.6(12) . . ?
C7 C8 C4 122.0(12) . . ?
C10 C9 C14 119.4(13) . . ?
C10 C9 C1 121.0(13) . . ?
C14 C9 C1 119.6(12) . . ?
C9 C10 C11 119.4(13) . . ?
C9 C10 C16 121.3(13) . . ?
C11 C10 C16 119.3(13) . . ?
C12 C11 C10 120.8(14) . . ?
C11 C12 O1 116.1(14) . . ?
C11 C12 C13 120.3(14) . . ?
O1 C12 C13 123.6(14) . . ?
C14 C13 C12 119.7(14) . . ?
C13 C14 C9 120.4(13) . . ?
C13 C14 C15 119.3(14) . . ?
C9 C14 C15 120.3(13) . . ?
C19 C18 C23 120.8(12) . . ?
C19 C18 C3 120.3(12) . . ?
C23 C18 C3 118.9(12) . . ?
C18 C19 C20 119.8(13) . . ?
C18 C19 C25 121.5(13) . . ?
C20 C19 C25 118.8(13) . . ?
C21 C20 C19 120.0(13) . . ?
O2 C21 C22 116.2(13) . . ?
O2 C21 C20 124.5(13) . . ?
C22 C21 C20 119.3(13) . . ?
C23 C22 C21 121.8(14) . . ?
C22 C23 C18 118.2(13) . . ?
C22 C23 C24 120.0(13) . . ?
C18 C23 C24 121.8(12) . . ?
C36 C31 C32 113(2) . . ?
C36 C31 Br1 108(2) . . ?
C32 C31 Br1 111(2) . . ?
C33 C32 C31 111.2(18) . . ?
C32 C33 C34 111(2) . . ?
C35 C34 C33 111.2(19) . . ?
C36 C35 C34 112(2) . . ?
C31 C36 C35 112(2) . . ?
C41 Br2 Br2 163.6(11) . 7_565 ?
C44 C45 C46 112.0(15) . . ?
C43 C44 C45 112.7(15) . . ?
C44 C43 C42 112.8(15) . . ?
C42 C41 C46 111.5(14) . . ?
C42 C41 Br2 105.7(19) . . ?
C46 C41 Br2 105.2(18) . . ?
C45 C46 C41 111.2(14) . . ?
C43 C42 C41 111.9(15) . . ?
C45A C44A C43A 111.3(18) . . ?
C41A C46A C45A 112.5(13) . . ?
C46A C45A C44A 111.7(16) . . ?
C43A C42A C41A 110.7(14) . . ?
C46A C41A C42A 111.5(12) . . ?
C46A C41A Br2A 111.3(16) . . ?
C42A C41A Br2A 110.0(15) . . ?
C42A C43A C44A 110.6(17) . . ?

loop_
_geom_bond_atom_site_label_1
_geom_bond_atom_site_label_2
_geom_bond_distance
_geom_bond_site_symmetry_2
_geom_bond_publ_flag
O2 C21 1.366(17) . ?
O2 C26 1.42(2) . ?
O1 C12 1.380(18) . ?
O1 C17 1.42(2) . ?
C1 C2 1.389(19) . ?
C1 C6 1.405(19) 5_565 ?
C1 C9 1.480(19) . ?
C2 C3 1.388(19) . ?
C3 C4 1.409(18) . ?
C3 C18 1.509(18) . ?
C4 C5 1.402(19) . ?
C4 C8 1.443(19) . ?
C5 C6 1.434(19) 5_565 ?
C5 C5 1.45(3) 5_565 ?
C6 C1 1.405(19) 5_565 ?
C6 C5 1.434(19) 5_565 ?
C6 C7 1.441(18) . ?
C7 C8 1.339(18) . ?
C9 C10 1.387(19) . ?
C9 C14 1.42(2) . ?
C10 C11 1.41(2) . ?
C10 C16 1.50(2) . ?
C11 C12 1.37(2) . ?
C12 C13 1.40(2) . ?
C13 C14 1.38(2) . ?
C14 C15 1.51(2) . ?
C18 C19 1.39(2) . ?
C18 C23 1.41(2) . ?
C19 C20 1.40(2) . ?
C19 C25 1.49(2) . ?
C20 C21 1.39(2) . ?
C21 C22 1.39(2) . ?
C22 C23 1.384(19) . ?
C23 C24 1.49(2) . ?
Br1 C31 1.89(3) . ?
C31 C36 1.51(2) . ?
C31 C32 1.52(2) . ?
C32 C33 1.52(2) . ?
C33 C34 1.52(2) . ?
C34 C35 1.52(2) . ?
C35 C36 1.52(2) . ?
Br2 C41 1.89(3) . ?
Br2 Br2 2.37(3) 7_565 ?
C45 C44 1.523(16) . ?
C45 C46 1.527(16) . ?
C44 C43 1.521(16) . ?
C43 C42 1.525(16) . ?
C41 C42 1.528(16) . ?
C41 C46 1.532(15) . ?
Br2A C41A 1.953(18) . ?
C44A C45A 1.529(19) . ?
C44A C43A 1.535(19) . ?
C46A C41A 1.524(17) . ?
C46A C45A 1.526(18) . ?
C42A C43A 1.533(19) . ?
C42A C41A 1.534(17) . ?
